data_4022591
loop_
_publ_author_name
'C\'eline Moriou'
'Martial Thomas'
'Marie-Th\'er\`ese Adeline'
'Marie-Th\'er\`ese Martin'
'Ang\`ele Chiaroni'
'Sylvie Pochet'
'Jean-Louis Fourrey'
'Alain Favre'
'Pascale Clivio'

_publ_section_title
;
 Crystal Structure and Photochemical Behavior in Solution of the
 3'-N-Sulfamate Analogue of Thymidylyl(3'-5')thymidine
;
_journal_name_full 'Journal of Organic Chemistry'
_journal_page_first 43
_journal_page_last 50
_journal_paper_doi 10.1021/jo061488a
_journal_volume 72
_journal_year 2007
_chemical_absolute_configuration rm
_chemical_formula_moiety 'C20 H27 N5 O11 S'
_chemical_formula_sum 'C20 H27 N5 O11 S'
_chemical_formula_weight 545.53
_chemical_name_common THYMIDIN02
_chemical_name_systematic
; 
 3'-N-sulfamate analogue of Thymidylyl(3'-5')thymidine (Compound 1) 
;
_space_group_IT_number 1
_symmetry_cell_setting triclinic
_symmetry_space_group_name_Hall 'P 1'
_symmetry_space_group_name_H-M 'P 1'
_atom_sites_solution_hydrogens geom
_atom_sites_solution_primary direct
_atom_sites_solution_secondary difmap
_audit_creation_method SHELXL-97
_cell_angle_alpha 84.98(5)
_cell_angle_beta 83.95(5)
_cell_angle_gamma 87.84(5)
_cell_formula_units_Z 2
_cell_length_a 8.178(8)
_cell_length_b 10.255(9)
_cell_length_c 15.209(10)
_cell_measurement_reflns_used 7055
_cell_measurement_temperature 293(2)
_cell_measurement_theta_max 27.45
_cell_measurement_theta_min 0.998
_cell_volume 1263.0(19)
_computing_cell_refinement 'HKL Scalepack (Otwinowski & Minor 1997)'
_computing_data_collection 'Collect (Nonius BV, 1997-2000)'
_computing_data_reduction 'HKL Denzo and Scalepack (Otwinowski & Minor 1997)'
_computing_molecular_graphics 'R3M (Riche, 1983) ORTEP (Johnson, 1965)'
_computing_publication_material 'SHELXL-97 (Sheldrick, 1997)'
_computing_structure_refinement 'SHELXL-97 (Sheldrick, 1997)'
_computing_structure_solution 'SHELXS-86 (Sheldrick, 1990)'
_diffrn_ambient_temperature 293(2)
_diffrn_detector_area_resol_mean 9
_diffrn_measured_fraction_theta_full 0.700
_diffrn_measured_fraction_theta_max 0.700
_diffrn_measurement_device_type 'Nonius kappaCCD diffractometer'
_diffrn_measurement_method 'phi and omega scans'
_diffrn_radiation_monochromator graphite
_diffrn_radiation_source 'fine-focus sealed tube'
_diffrn_radiation_type MoK\a
_diffrn_radiation_wavelength 0.71073
_diffrn_reflns_av_R_equivalents 0.0000
_diffrn_reflns_av_sigmaI/netI 0.046
_diffrn_reflns_limit_h_max 10
_diffrn_reflns_limit_h_min -10
_diffrn_reflns_limit_k_max 12
_diffrn_reflns_limit_k_min -12
_diffrn_reflns_limit_l_max 14
_diffrn_reflns_limit_l_min -13
_diffrn_reflns_number 8516
_diffrn_reflns_theta_full 27.45
_diffrn_reflns_theta_max 27.45
_diffrn_reflns_theta_min 2.31
_exptl_absorpt_coefficient_mu 0.195
_exptl_absorpt_correction_type none
_exptl_crystal_colour colorless
_exptl_crystal_density_diffrn 1.434
_exptl_crystal_density_method 'not measured'
_exptl_crystal_description prism
_exptl_crystal_F_000 572
_exptl_crystal_size_max 0.45
_exptl_crystal_size_mid 0.27
_exptl_crystal_size_min 0.07
_refine_diff_density_max 0.181
_refine_diff_density_min -0.258
_refine_diff_density_rms 0.042
_refine_ls_abs_structure_details 'Flack H D (1983), Acta Cryst. A39, 876-881'
_refine_ls_abs_structure_Flack -0.01(8)
_refine_ls_extinction_method none
_refine_ls_goodness_of_fit_ref 1.085
_refine_ls_hydrogen_treatment constr
_refine_ls_matrix_type full
_refine_ls_number_parameters 675
_refine_ls_number_reflns 7192
_refine_ls_number_restraints 3
_refine_ls_restrained_S_all 1.084
_refine_ls_R_factor_all 0.0809
_refine_ls_R_factor_gt 0.0570
_refine_ls_shift/su_max 0.002
_refine_ls_shift/su_mean 0.000
_refine_ls_structure_factor_coef Fsqd
_refine_ls_weighting_details 'calc w=1/[\s^2^(Fo^2^)+(0.0185P)^2^+0.5310P] where P=(Fo^2^+2Fc^2^)/3'
_refine_ls_weighting_scheme calc
_refine_ls_wR_factor_gt 0.0977
_refine_ls_wR_factor_ref 0.1057
_reflns_number_gt 5709
_reflns_number_total 7192
_reflns_threshold_expression >2sigma(I)
_cod_data_source_file jo061488asi20060718_095609.cif
_cod_data_source_block mart
_cod_depositor_comments
;
The following automatic conversions were performed:
'_symmetry_cell_setting' value 'Triclinic' changed to 'triclinic'
according to '/home/saulius/struct/CIF-dictionaries/cif_core.dic'
dictionary named 'cif_core.dic' version 2.4.1 from 2010-06-29.

Automatic conversion script
Id: cif_fix_enum 1527 2010-12-29 10:47:43Z saulius 
;
_cod_database_code 4022591

loop_
_symmetry_equiv_pos_as_xyz
'x, y, z'

loop_
_atom_site_label
_atom_site_type_symbol
_atom_site_fract_x
_atom_site_fract_y
_atom_site_fract_z
_atom_site_U_iso_or_equiv
_atom_site_adp_type
_atom_site_occupancy
_atom_site_symmetry_multiplicity
_atom_site_calc_flag
_atom_site_refinement_flags
N1A N 1.1530(5) 0.7077(3) 0.4451(3) 0.0385(10) Uani 1 1 d .
C2A C 1.1273(6) 0.7870(4) 0.5141(4) 0.0432(13) Uani 1 1 d .
N3A N 1.1306(5) 0.9175(4) 0.4889(3) 0.0531(12) Uani 1 1 d .
HN3A H 1.1109 0.9690 0.5307 0.064 Uiso 1 1 calc R
C4A C 1.1619(6) 0.9774(5) 0.4037(4) 0.0512(14) Uani 1 1 d .
C5A C 1.1817(7) 0.8903(4) 0.3345(3) 0.0521(14) Uani 1 1 d .
C6A C 1.1775(6) 0.7616(4) 0.3590(3) 0.0485(13) Uani 1 1 d .
H6A H 1.1923 0.7045 0.3143 0.058 Uiso 1 1 calc R
C7A C 1.2080(10) 0.9470(6) 0.2409(4) 0.095(2) Uani 1 1 d .
H7A1 H 1.3031 1.0005 0.2335 0.119 Uiso 1 1 calc R
H7A2 H 1.1132 0.9996 0.2267 0.119 Uiso 1 1 calc R
H7A3 H 1.2246 0.8776 0.2022 0.119 Uiso 1 1 calc R
O2A O 1.1012(5) 0.7426(3) 0.5910(3) 0.0627(11) Uani 1 1 d .
O4A O 1.1717(5) 1.0966(3) 0.3942(3) 0.0726(12) Uani 1 1 d .
C1'A C 1.1727(6) 0.5637(4) 0.4675(3) 0.0391(11) Uani 1 1 d .
H1'A H 1.2069 0.5477 0.5274 0.047 Uiso 1 1 calc R
C2'A C 1.0215(6) 0.4846(4) 0.4606(3) 0.0432(12) Uani 1 1 d .
H2'1 H 0.9218 0.5387 0.4667 0.052 Uiso 1 1 calc R
H2'2 H 1.0129 0.4113 0.5055 0.052 Uiso 1 1 calc R
C3'A C 1.0523(5) 0.4377(4) 0.3679(3) 0.0323(10) Uani 1 1 d .
H3'A H 1.0177 0.5070 0.3247 0.039 Uiso 1 1 calc R
C4'A C 1.2385(5) 0.4201(4) 0.3552(3) 0.0344(11) Uani 1 1 d .
H4'A H 1.2687 0.3333 0.3820 0.041 Uiso 1 1 calc R
O4'A O 1.2976(4) 0.5178(3) 0.4059(2) 0.0368(8) Uani 1 1 d .
C5'A C 1.3157(6) 0.4343(5) 0.2621(3) 0.0503(14) Uani 1 1 d .
H5'1 H 1.4345 0.4322 0.2619 0.060 Uiso 1 1 calc R
H5'2 H 1.2864 0.3611 0.2313 0.060 Uiso 1 1 calc R
O5'A O 1.2647(5) 0.5531(3) 0.2165(2) 0.0616(10) Uani 1 1 d .
HO'A H 1.2111 0.5366 0.1764 0.074 Uiso 1 1 calc R
N3'A N 0.9790(4) 0.3150(3) 0.3528(2) 0.0402(10) Uani 1 1 d .
HN'A H 1.0436 0.2474 0.3476 0.052 Uiso 1 1 calc R
SA S 0.79025(15) 0.29712(12) 0.34537(8) 0.0448(3) Uani 1 1 d .
O1SA O 0.7220(4) 0.4138(3) 0.3050(2) 0.0613(10) Uani 1 1 d .
O2SA O 0.7764(5) 0.1729(3) 0.3109(2) 0.0670(11) Uani 1 1 d .
N1B N 0.5345(4) 0.5154(3) 0.6200(2) 0.0327(9) Uani 1 1 d .
C2B C 0.5295(6) 0.5959(4) 0.6885(4) 0.0402(12) Uani 1 1 d .
N3B N 0.5552(5) 0.7241(3) 0.6614(3) 0.0509(11) Uani 1 1 d .
HN3B H 0.5467 0.7767 0.7028 0.061 Uiso 1 1 calc R
C4B C 0.5928(7) 0.7806(5) 0.5772(4) 0.0568(15) Uani 1 1 d .
C5B C 0.6041(6) 0.6906(4) 0.5082(3) 0.0448(12) Uani 1 1 d .
C6B C 0.5751(5) 0.5653(4) 0.5332(3) 0.0387(12) Uani 1 1 d .
H6B H 0.5827 0.5072 0.4893 0.046 Uiso 1 1 calc R
C7B C 0.6453(7) 0.7416(5) 0.4124(4) 0.0704(17) Uani 1 1 d .
H7B1 H 0.7516 0.7799 0.4054 0.088 Uiso 1 1 calc R
H7B2 H 0.5640 0.8065 0.3958 0.088 Uiso 1 1 calc R
H7B3 H 0.6463 0.6705 0.3752 0.088 Uiso 1 1 calc R
O2B O 0.5014(4) 0.5573(3) 0.7668(2) 0.0479(9) Uani 1 1 d .
O4B O 0.6150(7) 0.8984(3) 0.5642(3) 0.0972(16) Uani 1 1 d .
C1'B C 0.5157(5) 0.3745(4) 0.6405(3) 0.0327(11) Uani 1 1 d .
H1'B H 0.4779 0.3580 0.7037 0.039 Uiso 1 1 calc R
C2'B C 0.4015(5) 0.3094(4) 0.5875(3) 0.0315(10) Uani 1 1 d .
H2'3 H 0.4084 0.3470 0.5265 0.038 Uiso 1 1 calc R
H2'4 H 0.2884 0.3151 0.6138 0.038 Uiso 1 1 calc R
C3'B C 0.4686(5) 0.1698(4) 0.5938(3) 0.0364(11) Uani 1 1 d .
H3'B H 0.4413 0.1221 0.5444 0.044 Uiso 1 1 calc R
O3'B O 0.4032(4) 0.1096(3) 0.6772(2) 0.0573(10) Uani 1 1 d .
HO'B H 0.4449 0.0360 0.6850 0.069 Uiso 1 1 calc R
C4'B C 0.6526(5) 0.1864(4) 0.5917(3) 0.0351(11) Uani 1 1 d .
H4'B H 0.6957 0.1188 0.6334 0.042 Uiso 1 1 calc R
O4'B O 0.6726(3) 0.3120(3) 0.6238(2) 0.0374(8) Uani 1 1 d .
C5'B C 0.7533(6) 0.1798(4) 0.5023(3) 0.0413(12) Uani 1 1 d .
H5'3 H 0.8693 0.1867 0.5088 0.050 Uiso 1 1 calc R
H5'4 H 0.7373 0.0970 0.4786 0.050 Uiso 1 1 calc R
O5'B O 0.6995(4) 0.2875(3) 0.4425(2) 0.0396(8) Uani 1 1 d .
N1C N 0.5896(4) -0.0665(3) 0.9423(2) 0.0359(9) Uani 1 1 d .
C2C C 0.5596(6) -0.1441(4) 0.8767(4) 0.0456(13) Uani 1 1 d .
N3C N 0.5482(5) -0.2752(3) 0.9044(3) 0.0514(11) Uani 1 1 d .
H3C H 0.5251 -0.3257 0.8655 0.062 Uiso 1 1 calc R
C4C C 0.5696(6) -0.3348(4) 0.9873(4) 0.0509(14) Uani 1 1 d .
C5C C 0.6060(6) -0.2484(5) 1.0512(4) 0.0508(14) Uani 1 1 d .
C6C C 0.6126(6) -0.1199(4) 1.0271(3) 0.0455(13) Uani 1 1 d .
H6C H 0.6336 -0.0639 1.0692 0.055 Uiso 1 1 calc R
C7C C 0.6379(9) -0.3057(6) 1.1434(4) 0.088(2) Uani 1 1 d .
H7C1 H 0.7291 -0.3674 1.1391 0.110 Uiso 1 1 calc R
H7C2 H 0.5417 -0.3494 1.1713 0.110 Uiso 1 1 calc R
H7C3 H 0.6629 -0.2367 1.1782 0.110 Uiso 1 1 calc R
O2C O 0.5436(5) -0.1005(3) 0.8010(2) 0.0644(11) Uani 1 1 d .
O4C O 0.5574(5) -0.4539(3) 1.0009(3) 0.0745(12) Uani 1 1 d .
C1'C C 0.6112(6) 0.0762(4) 0.9154(3) 0.0393(12) Uani 1 1 d .
H1'C H 0.6651 0.0871 0.8547 0.047 Uiso 1 1 calc R
C2'C C 0.4523(6) 0.1584(4) 0.9216(3) 0.0424(12) Uani 1 1 d .
H2'5 H 0.3581 0.1061 0.9160 0.051 Uiso 1 1 calc R
H2'6 H 0.4565 0.2314 0.8764 0.051 Uiso 1 1 calc R
C3'C C 0.4461(5) 0.2057(4) 1.0144(3) 0.0328(11) Uani 1 1 d .
H3'C H 0.4056 0.1355 1.0583 0.039 Uiso 1 1 calc R
C4'C C 0.6262(5) 0.2253(4) 1.0227(3) 0.0358(11) Uani 1 1 d .
H4'C H 0.6560 0.3106 0.9922 0.043 Uiso 1 1 calc R
O4'C O 0.7123(3) 0.1249(3) 0.9737(2) 0.0355(8) Uani 1 1 d .
C5'C C 0.6778(6) 0.2203(4) 1.1143(3) 0.0433(13) Uani 1 1 d .
H5'5 H 0.7968 0.2211 1.1113 0.052 Uiso 1 1 calc R
H5'6 H 0.6333 0.2965 1.1431 0.052 Uiso 1 1 calc R
O5'C O 0.6199(5) 0.1051(3) 1.1638(2) 0.0656(11) Uani 1 1 d .
HO'C H 0.6590 0.0973 1.2115 0.079 Uiso 1 1 calc R
N3'C N 0.3543(4) 0.3272(3) 1.0321(3) 0.0422(10) Uani 1 1 d .
HN'C H 0.4086 0.3954 1.0381 0.051 Uiso 1 1 calc R
SC S 0.15947(14) 0.33950(11) 1.04061(8) 0.0430(3) Uani 1 1 d .
O1SC O 0.0938(4) 0.2170(3) 1.0775(2) 0.0567(10) Uani 1 1 d .
O2SC O 0.1140(5) 0.4587(3) 1.0798(2) 0.0673(12) Uani 1 1 d .
N1D N 0.0234(4) 0.1324(3) 0.7692(2) 0.0321(9) Uani 1 1 d .
C2D C 0.0445(5) 0.0502(4) 0.7025(4) 0.0400(12) Uani 1 1 d .
N3D N 0.0672(5) -0.0790(3) 0.7304(3) 0.0555(12) Uani 1 1 d .
HN3D H 0.0753 -0.1328 0.6898 0.067 Uiso 1 1 calc R
C4D C 0.0787(7) -0.1331(5) 0.8150(4) 0.0632(17) Uani 1 1 d .
C5D C 0.0643(6) -0.0419(4) 0.8822(3) 0.0433(12) Uani 1 1 d .
C6D C 0.0385(5) 0.0844(4) 0.8569(3) 0.0356(11) Uani 1 1 d .
H6D H 0.0302 0.1438 0.9000 0.043 Uiso 1 1 calc R
C7D C 0.0773(7) -0.0921(5) 0.9762(4) 0.0638(16) Uani 1 1 d .
H7D1 H 0.1842 -0.1322 0.9814 0.080 Uiso 1 1 calc R
H7D2 H -0.0055 -0.1556 0.9944 0.080 Uiso 1 1 calc R
H7D3 H 0.0616 -0.0207 1.0134 0.080 Uiso 1 1 calc R
O2D O 0.0398(4) 0.0875(3) 0.6237(2) 0.0513(9) Uani 1 1 d .
O4D O 0.0980(7) -0.2514(3) 0.8286(3) 0.119(2) Uani 1 1 d .
C1'D C 0.0048(5) 0.2736(4) 0.7458(3) 0.0325(11) Uani 1 1 d .
H1'D H -0.0074 0.2890 0.6823 0.039 Uiso 1 1 calc R
C2'D C -0.1357(5) 0.3427(4) 0.7979(3) 0.0324(10) Uani 1 1 d .
H2'7 H -0.2377 0.3387 0.7711 0.039 Uiso 1 1 calc R
H2'8 H -0.1513 0.3061 0.8590 0.039 Uiso 1 1 calc R
C3'D C -0.0750(5) 0.4811(4) 0.7911(3) 0.0370(11) Uani 1 1 d .
H3'D H -0.1268 0.5306 0.8394 0.044 Uiso 1 1 calc R
O3'D O -0.1068(4) 0.5412(3) 0.7064(2) 0.0580(10) Uani 1 1 d .
HO'D H -0.0483 0.6047 0.6936 0.070 Uiso 1 1 calc R
C4'D C 0.1104(5) 0.4607(4) 0.7959(3) 0.0335(11) Uani 1 1 d .
H4'D H 0.1675 0.5272 0.7549 0.040 Uiso 1 1 calc R
O4'D O 0.1512(3) 0.3341(3) 0.76437(19) 0.0374(7) Uani 1 1 d .
C5'D C 0.1703(6) 0.4648(4) 0.8854(3) 0.0447(13) Uani 1 1 d .
H5'7 H 0.2896 0.4597 0.8799 0.054 Uiso 1 1 calc R
H5'8 H 0.1345 0.5465 0.9099 0.054 Uiso 1 1 calc R
O5'D O 0.1044(4) 0.3544(3) 0.94426(19) 0.0400(8) Uani 1 1 d .

loop_
_atom_site_aniso_label
_atom_site_aniso_U_11
_atom_site_aniso_U_22
_atom_site_aniso_U_33
_atom_site_aniso_U_23
_atom_site_aniso_U_13
_atom_site_aniso_U_12
N1A 0.060(3) 0.0194(18) 0.037(3) -0.0046(18) -0.008(2) -0.0004(17)
C2A 0.057(3) 0.026(3) 0.046(4) -0.008(2) 0.001(3) -0.001(2)
N3A 0.076(3) 0.028(2) 0.056(3) -0.014(2) -0.002(2) 0.001(2)
C4A 0.061(4) 0.033(3) 0.059(4) -0.003(3) -0.006(3) 0.005(2)
C5A 0.079(4) 0.033(3) 0.044(4) 0.000(2) -0.011(3) 0.005(2)
C6A 0.076(4) 0.034(3) 0.038(4) -0.008(2) -0.010(3) 0.003(2)
C7A 0.166(8) 0.052(4) 0.064(5) 0.008(3) -0.008(4) 0.007(4)
O2A 0.111(3) 0.0314(19) 0.045(3) -0.0124(18) 0.004(2) -0.0059(19)
O4A 0.099(3) 0.0202(19) 0.098(3) 0.0015(18) -0.015(2) 0.0013(18)
C1'A 0.053(3) 0.029(2) 0.036(3) -0.009(2) -0.008(2) 0.006(2)
C2'A 0.048(3) 0.032(3) 0.049(4) -0.012(2) 0.004(2) -0.001(2)
C3'A 0.041(3) 0.021(2) 0.037(3) -0.0072(19) -0.006(2) -0.0004(18)
C4'A 0.038(3) 0.026(2) 0.042(3) -0.012(2) -0.012(2) 0.0035(18)
O4'A 0.0438(19) 0.0321(16) 0.037(2) -0.0130(14) -0.0086(15) -0.0019(13)
C5'A 0.049(3) 0.055(3) 0.051(4) -0.028(3) -0.004(3) 0.003(2)
O5'A 0.083(3) 0.058(2) 0.046(3) -0.0097(18) -0.006(2) -0.018(2)
N3'A 0.039(2) 0.033(2) 0.050(3) -0.0107(18) -0.0055(19) -0.0012(16)
SA 0.0478(8) 0.0500(8) 0.0391(9) -0.0043(6) -0.0123(6) -0.0122(6)
O1SA 0.055(2) 0.070(2) 0.057(2) 0.0211(19) -0.0193(18) -0.0023(18)
O2SA 0.092(3) 0.068(3) 0.048(3) -0.0210(19) -0.012(2) -0.034(2)
N1B 0.047(2) 0.0193(18) 0.033(3) -0.0078(17) -0.0052(18) -0.0020(15)
C2B 0.044(3) 0.027(3) 0.052(4) -0.011(3) -0.012(3) 0.002(2)
N3B 0.074(3) 0.024(2) 0.058(3) -0.017(2) -0.012(2) 0.0048(19)
C4B 0.081(4) 0.030(3) 0.061(4) -0.003(3) -0.015(3) 0.002(3)
C5B 0.060(3) 0.024(2) 0.050(4) 0.001(2) -0.008(2) -0.005(2)
C6B 0.043(3) 0.032(3) 0.042(3) -0.009(2) -0.005(2) -0.003(2)
C7B 0.090(5) 0.045(3) 0.074(5) 0.013(3) -0.006(3) -0.019(3)
O2B 0.069(3) 0.0369(19) 0.038(2) -0.0135(16) 0.0011(18) -0.0079(16)
O4B 0.179(5) 0.022(2) 0.092(3) -0.002(2) -0.023(3) -0.014(2)
C1'B 0.042(3) 0.023(2) 0.032(3) -0.0012(19) -0.001(2) -0.0033(19)
C2'B 0.034(3) 0.029(2) 0.031(3) -0.0001(19) -0.003(2) -0.0033(18)
C3'B 0.044(3) 0.024(2) 0.044(3) -0.007(2) -0.007(2) -0.0043(19)
O3'B 0.056(2) 0.0341(18) 0.074(3) 0.0176(18) 0.0121(19) 0.0043(16)
C4'B 0.048(3) 0.023(2) 0.035(3) -0.0033(19) -0.010(2) 0.0004(19)
O4'B 0.0412(18) 0.0279(16) 0.047(2) -0.0124(14) -0.0182(15) 0.0023(13)
C5'B 0.046(3) 0.031(2) 0.046(3) -0.005(2) -0.004(2) 0.007(2)
O5'B 0.0414(19) 0.0384(18) 0.038(2) 0.0020(14) -0.0031(15) -0.0009(14)
N1C 0.050(2) 0.0239(19) 0.036(3) -0.0082(18) -0.0068(18) -0.0026(16)
C2C 0.065(4) 0.029(3) 0.046(4) -0.013(3) -0.014(3) 0.000(2)
N3C 0.080(3) 0.024(2) 0.055(3) -0.014(2) -0.021(2) -0.0067(19)
C4C 0.056(3) 0.027(3) 0.072(4) -0.007(3) -0.012(3) -0.010(2)
C5C 0.062(4) 0.038(3) 0.053(4) 0.005(3) -0.011(3) -0.011(2)
C6C 0.055(3) 0.036(3) 0.047(4) -0.006(2) -0.007(3) -0.011(2)
C7C 0.141(6) 0.058(4) 0.066(5) 0.022(3) -0.026(4) -0.036(4)
O2C 0.117(3) 0.036(2) 0.046(3) -0.0133(18) -0.033(2) 0.0031(19)
O4C 0.098(3) 0.0224(19) 0.106(3) -0.0015(19) -0.023(3) -0.0159(18)
C1'C 0.060(3) 0.020(2) 0.040(3) -0.007(2) -0.004(2) -0.005(2)
C2'C 0.056(3) 0.029(2) 0.045(3) -0.008(2) -0.015(2) 0.001(2)
C3'C 0.033(3) 0.023(2) 0.043(3) -0.008(2) -0.006(2) -0.0038(18)
C4'C 0.043(3) 0.021(2) 0.044(3) -0.010(2) 0.000(2) -0.0052(19)
O4'C 0.0357(18) 0.0253(16) 0.047(2) -0.0114(14) -0.0014(15) -0.0035(13)
C5'C 0.036(3) 0.046(3) 0.051(4) -0.015(2) -0.010(2) -0.008(2)
O5'C 0.094(3) 0.062(2) 0.046(3) -0.001(2) -0.030(2) -0.021(2)
N3'C 0.039(2) 0.027(2) 0.063(3) -0.0153(18) -0.0111(19) -0.0005(16)
SC 0.0404(7) 0.0500(8) 0.0399(8) -0.0104(6) -0.0095(6) 0.0108(6)
O1SC 0.041(2) 0.067(2) 0.058(2) 0.0124(18) -0.0011(17) -0.0048(17)
O2SC 0.070(3) 0.074(3) 0.064(3) -0.041(2) -0.021(2) 0.036(2)
N1D 0.043(2) 0.0241(18) 0.031(3) -0.0123(17) -0.0038(17) -0.0016(15)
C2D 0.042(3) 0.028(3) 0.052(4) -0.010(3) -0.007(2) 0.000(2)
N3D 0.085(3) 0.022(2) 0.061(3) -0.018(2) -0.005(2) 0.000(2)
C4D 0.100(5) 0.025(3) 0.061(4) 0.001(3) 0.003(3) -0.003(3)
C5D 0.055(3) 0.028(3) 0.045(3) -0.004(2) -0.001(2) 0.001(2)
C6D 0.034(3) 0.034(3) 0.040(3) -0.009(2) -0.003(2) -0.0026(19)
C7D 0.083(4) 0.041(3) 0.063(4) 0.007(3) 0.001(3) 0.003(3)
O2D 0.073(3) 0.043(2) 0.042(3) -0.0184(17) -0.0165(18) 0.0099(17)
O4D 0.241(7) 0.024(2) 0.087(4) -0.004(2) 0.002(4) 0.014(3)
C1'D 0.044(3) 0.021(2) 0.034(3) -0.0012(19) -0.007(2) -0.0057(19)
C2'D 0.037(3) 0.028(2) 0.032(3) -0.0017(19) -0.005(2) -0.0015(18)
C3'D 0.044(3) 0.027(2) 0.042(3) -0.008(2) -0.009(2) 0.0020(19)
O3'D 0.062(2) 0.040(2) 0.073(3) 0.0207(18) -0.032(2) -0.0133(16)
C4'D 0.043(3) 0.020(2) 0.039(3) -0.0034(19) -0.007(2) -0.0060(18)
O4'D 0.0376(18) 0.0283(16) 0.048(2) -0.0155(14) -0.0012(14) -0.0014(13)
C5'D 0.061(3) 0.028(3) 0.048(4) -0.002(2) -0.018(3) -0.010(2)
O5'D 0.051(2) 0.0363(18) 0.036(2) -0.0014(14) -0.0151(15) -0.0068(15)

loop_
_atom_type_symbol
_atom_type_description
_atom_type_scat_dispersion_real
_atom_type_scat_dispersion_imag
_atom_type_scat_source
C C 0.0033 0.0016 'International Tables Vol C Tables 4.2.6.8 and 6.1.1.4'
N N 0.0061 0.0033 'International Tables Vol C Tables 4.2.6.8 and 6.1.1.4'
O O 0.0106 0.0060 'International Tables Vol C Tables 4.2.6.8 and 6.1.1.4'
H H 0.0000 0.0000 'International Tables Vol C Tables 4.2.6.8 and 6.1.1.4'
S S 0.1246 0.1234 'International Tables Vol C Tables 4.2.6.8 and 6.1.1.4'

loop_
_geom_angle_atom_site_label_1
_geom_angle_atom_site_label_2
_geom_angle_atom_site_label_3
_geom_angle
C6A N1A C2A 120.4(4)
C6A N1A C1'A 121.3(4)
C2A N1A C1'A 118.0(4)
O2A C2A N3A 123.3(4)
O2A C2A N1A 122.1(4)
N3A C2A N1A 114.6(4)
C2A N3A C4A 127.7(4)
O4A C4A N3A 118.6(5)
O4A C4A C5A 126.2(5)
N3A C4A C5A 115.2(4)
C6A C5A C4A 117.2(4)
C6A C5A C7A 124.2(5)
C4A C5A C7A 118.6(4)
C5A C6A N1A 124.8(4)
O4'A C1'A N1A 106.9(4)
O4'A C1'A C2'A 106.6(3)
N1A C1'A C2'A 115.3(4)
C1'A C2'A C3'A 103.1(4)
N3'A C3'A C4'A 108.6(3)
N3'A C3'A C2'A 117.5(4)
C4'A C3'A C2'A 102.8(3)
O4'A C4'A C5'A 110.5(4)
O4'A C4'A C3'A 104.4(3)
C5'A C4'A C3'A 116.0(4)
C1'A O4'A C4'A 111.6(3)
O5'A C5'A C4'A 111.7(4)
C3'A N3'A SA 124.9(3)
O1SA SA O2SA 121.6(2)
O1SA SA N3'A 109.6(2)
O2SA SA N3'A 106.7(2)
O1SA SA O5'B 103.5(2)
O2SA SA O5'B 107.1(2)
N3'A SA O5'B 107.55(19)
C2B N1B C6B 120.2(4)
C2B N1B C1'B 119.4(4)
C6B N1B C1'B 120.0(3)
O2B C2B N3B 122.3(4)
O2B C2B N1B 123.7(4)
N3B C2B N1B 114.1(4)
C2B N3B C4B 128.8(4)
O4B C4B N3B 120.5(5)
O4B C4B C5B 124.7(5)
N3B C4B C5B 114.8(4)
C6B C5B C4B 117.3(4)
C6B C5B C7B 123.0(4)
C4B C5B C7B 119.7(4)
C5B C6B N1B 124.7(4)
O4'B C1'B N1B 108.1(3)
O4'B C1'B C2'B 106.3(3)
N1B C1'B C2'B 116.4(3)
C1'B C2'B C3'B 101.2(3)
O3'B C3'B C2'B 107.1(3)
O3'B C3'B C4'B 110.8(4)
C2'B C3'B C4'B 103.1(3)
O4'B C4'B C3'B 106.1(3)
O4'B C4'B C5'B 109.1(3)
C3'B C4'B C5'B 116.7(4)
C1'B O4'B C4'B 109.3(3)
O5'B C5'B C4'B 108.3(3)
C5'B O5'B SA 115.9(3)
C2C N1C C6C 121.4(4)
C2C N1C C1'C 116.7(4)
C6C N1C C1'C 121.7(3)
O2C C2C N1C 122.9(4)
O2C C2C N3C 123.0(4)
N1C C2C N3C 114.1(4)
C2C N3C C4C 127.5(4)
O4C C4C N3C 119.4(5)
O4C C4C C5C 125.5(5)
N3C C4C C5C 115.1(4)
C6C C5C C4C 118.8(5)
C6C C5C C7C 122.3(5)
C4C C5C C7C 118.9(4)
C5C C6C N1C 123.0(4)
O4'C C1'C N1C 107.7(3)
O4'C C1'C C2'C 106.6(3)
N1C C1'C C2'C 114.4(4)
C1'C C2'C C3'C 102.3(3)
N3'C C3'C C4'C 108.7(3)
N3'C C3'C C2'C 118.3(3)
C4'C C3'C C2'C 101.9(4)
O4'C C4'C C5'C 110.6(4)
O4'C C4'C C3'C 104.7(3)
C5'C C4'C C3'C 117.2(4)
C1'C O4'C C4'C 110.9(3)
O5'C C5'C C4'C 109.7(4)
C3'C N3'C SC 123.3(3)
O2SC SC O1SC 121.6(2)
O2SC SC O5'D 107.16(19)
O1SC SC O5'D 103.63(19)
O2SC SC N3'C 107.1(2)
O1SC SC N3'C 108.9(2)
O5'D SC N3'C 107.77(19)
C2D N1D C6D 120.4(4)
C2D N1D C1'D 118.7(4)
C6D N1D C1'D 120.4(3)
O2D C2D N1D 123.5(4)
O2D C2D N3D 122.0(4)
N1D C2D N3D 114.5(5)
C4D N3D C2D 128.0(4)
O4D C4D N3D 119.7(5)
O4D C4D C5D 125.0(5)
N3D C4D C5D 115.3(4)
C6D C5D C4D 117.9(4)
C6D C5D C7D 123.1(4)
C4D C5D C7D 119.0(4)
C5D C6D N1D 123.7(4)
O4'D C1'D N1D 107.8(3)
O4'D C1'D C2'D 105.5(3)
N1D C1'D C2'D 115.7(3)
C3'D C2'D C1'D 101.4(3)
O3'D C3'D C2'D 107.5(3)
O3'D C3'D C4'D 110.4(4)
C2'D C3'D C4'D 103.1(3)
O4'D C4'D C5'D 108.9(3)
O4'D C4'D C3'D 105.6(3)
C5'D C4'D C3'D 116.7(4)
C1'D O4'D C4'D 109.8(3)
O5'D C5'D C4'D 109.3(3)
C5'D O5'D SC 116.6(3)

loop_
_geom_bond_atom_site_label_1
_geom_bond_atom_site_label_2
_geom_bond_distance
N1A C6A 1.375(6)
N1A C2A 1.376(6)
N1A C1'A 1.493(5)
C2A O2A 1.218(5)
C2A N3A 1.360(5)
N3A C4A 1.387(6)
C4A O4A 1.223(5)
C4A C5A 1.431(7)
C5A C6A 1.340(6)
C5A C7A 1.487(7)
C1'A O4'A 1.407(5)
C1'A C2'A 1.522(6)
C2'A C3'A 1.522(6)
C3'A N3'A 1.459(5)
C3'A C4'A 1.521(6)
C4'A O4'A 1.443(5)
C4'A C5'A 1.486(6)
C5'A O5'A 1.419(6)
N3'A SA 1.579(4)
SA O1SA 1.419(3)
SA O2SA 1.432(4)
SA O5'B 1.579(3)
N1B C2B 1.381(6)
N1B C6B 1.385(5)
N1B C1'B 1.461(5)
C2B O2B 1.222(5)
C2B N3B 1.361(6)
N3B C4B 1.368(7)
C4B O4B 1.224(6)
C4B C5B 1.450(7)
C5B C6B 1.331(6)
C5B C7B 1.512(7)
C1'B O4'B 1.421(5)
C1'B C2'B 1.506(6)
C2'B C3'B 1.512(5)
C3'B O3'B 1.422(5)
C3'B C4'B 1.518(6)
C4'B O4'B 1.438(5)
C4'B C5'B 1.518(6)
C5'B O5'B 1.453(5)
N1C C2C 1.376(6)
N1C C6C 1.385(6)
N1C C1'C 1.496(5)
C2C O2C 1.217(5)
C2C N3C 1.377(6)
N3C C4C 1.377(6)
C4C O4C 1.227(5)
C4C C5C 1.431(7)
C5C C6C 1.338(6)
C5C C7C 1.517(7)
C1'C O4'C 1.407(5)
C1'C C2'C 1.521(6)
C2'C C3'C 1.527(6)
C3'C N3'C 1.460(5)
C3'C C4'C 1.514(6)
C4'C O4'C 1.443(5)
C4'C C5'C 1.493(6)
C5'C O5'C 1.414(6)
N3'C SC 1.586(4)
SC O2SC 1.426(3)
SC O1SC 1.430(4)
SC O5'D 1.571(3)
N1D C2D 1.368(6)
N1D C6D 1.397(6)
N1D C1'D 1.467(5)
C2D O2D 1.229(5)
C2D N3D 1.368(6)
N3D C4D 1.366(7)
C4D O4D 1.220(6)
C4D C5D 1.438(7)
C5D C6D 1.334(6)
C5D C7D 1.490(7)
C1'D O4'D 1.434(5)
C1'D C2'D 1.514(6)
C2'D C3'D 1.512(5)
C3'D O3'D 1.423(5)
C3'D C4'D 1.531(6)
C4'D O4'D 1.439(5)
C4'D C5'D 1.498(6)
C5'D O5'D 1.463(5)

loop_
_geom_torsion_atom_site_label_1
_geom_torsion_atom_site_label_2
_geom_torsion_atom_site_label_3
_geom_torsion_atom_site_label_4
_geom_torsion
_geom_torsion_publ_flag
C6A N1A C2A N3A -0.7(4) yes
N1A C2A N3A C4A -2.4(4) yes
C2A N3A C4A C5A 4.7(5) yes
N3A C4A C5A C6A -3.7(5) yes
C4A C5A C6A N1A 1.1(5) yes
C5A C6A N1A C2A 1.2(5) yes
O2A C2A N1A C1'A -8.8(4) yes
C2A N1A C1'A C2'A 101.6(5) yes
N1A C1'A C2'A C3'A 95.4(4) yes
C2A N1A C1'A O4'A -140.1(5) yes
N1A C1'A O4'A C4'A -120.4(4) yes
C1'A O4'A C4'A C5'A 143.2(5) yes
O4'A C4'A C5'A O5'A -66.6(4) yes
C1'A C2'A C3'A C4'A 32.8(4) yes
O4'A C1'A C2'A C3'A -23.0(4) yes
C2'A C3'A C4'A O4'A -31.2(4) yes
C3'A C4'A O4'A C1'A 17.8(3) yes
C4'A O4'A C1'A C2'A 3.4(4) yes
C1'A C2'A C3'A N3'A 151.9(5) yes
C3'A C4'A C5'A O5'A 51.9(4) yes
C5'A C4'A C3'A N3'A 81.8(4) yes
C2'A C3'A N3'A SA 73.5(4) yes
C4'A C3'A N3'A SA -170.5(4) yes
C3'A N3'A SA O1SA 33.6(3) yes
C3'A N3'A SA O2SA 167.1(4) yes
C3'A N3'A SA O5'B -78.2(3) yes
N3'A SA O5'B C5'B -60.2(3) yes
C6B N1B C2B N3B 4.6(4) yes
N1B C2B N3B C4B -3.6(4) yes
C2B N3B C4B C5B 0.9(5) yes
N3B C4B C5B C6B 0.9(4) yes
C4B C5B C6B N1B 0.3(4) yes
C5B C6B N1B C2B -3.2(4) yes
O2B C2B N1B C1'B -4.0(4) yes
C2B N1B C1'B C2'B 134.9(5) yes
C2B N1B C1'B O4'B -105.7(4) yes
N1B C1'B O4'B C4'B -146.0(4) yes
C1'B O4'B C4'B C5'B 123.4(4) yes
N1B C1'B C2'B C3'B 155.4(5) yes
C1'B C2'B C3'B O3'B 81.2(4) yes
C1'B C2'B C3'B C4'B -35.7(4) yes
C2'B C3'B C4'B O4'B 24.9(4) yes
C3'B C4'B O4'B C1'B -3.0(3) yes
C4'B O4'B C1'B C2'B -20.4(3) yes
O4'B C1'B C2'B C3'B 35.1(4) yes
O3'B C3'B C4'B C5'B 148.9(5) yes
O4'B C4'B C5'B O5'B -57.3(4) yes
C4'B C5'B O5'B SA -179.9(4) yes
C5'B O5'B SA N3'A -60.2(3) yes
C6C N1C C2C N3C 2.6(4) yes
N1C C2C N3C C4C -2.8(4) yes
C2C N3C C4C C5C 0.7(5) yes
N3C C4C C5C C6C 1.5(5) yes
C4C C5C C6C N1C -1.6(5) yes
C5C C6C N1C C2C -0.6(5) yes
O2C C2C N1C C1'C -3.2(4) yes
C2C N1C C1'C C2'C 89.1(5) yes
N1C C1'C C2'C C3'C 93.2(4) yes
C2C N1C C1'C O4'C -152.6(5) yes
N1C C1'C O4'C C4'C -118.4(4) yes
C1'C O4'C C4'C C5'C 145.6(5) yes
C1'C C2'C C3'C C4'C 35.7(4) yes
O4'C C4'C C5'C O5'C -68.7(4) yes
O4'C C1'C C2'C C3'C -25.7(4) yes
C2'C C3'C C4'C O4'C -33.6(4) yes
C3'C C4'C O4'C C1'C 18.6(3) yes
C4'C O4'C C1'C C2'C 4.7(3) yes
C1'C C2'C C3'C N3'C 154.6(5) yes
C3'C C4'C C5'C O5'C 51.1(4) yes
C5'C C4'C C3'C N3'C 77.9(4) yes
C2'C C3'C N3'C SC 72.0(4) yes
C4'C C3'C N3'C SC -172.6(4) yes
C3'C N3'C SC O1SC 32.1(3) yes
C3'C N3'C SC O2SC 165.3(4) yes
C3'C N3'C SC O5'D -79.7(3) yes
N3'C SC O5'D C5'D -57.8(3) yes
C6D N1D C2D N3D 4.9(4) yes
N1D C2D N3D C4D -3.3(4) yes
C2D N3D C4D C5D 0.3(5) yes
N3D C4D C5D C6D 1.1(5) yes
C4D C5D C6D N1D 0.6(4) yes
C5D C6D N1D C2D -3.9(4) yes
O2D C2D N1D C1'D -4.1(4) yes
C2D N1D C1'D C2'D 132.7(5) yes
C2D N1D C1'D O4'D -109.5(4) yes
N1D C1'D O4'D C4'D -144.6(4) yes
C1'D O4'D C4'D C5'D 122.7(4) yes
N1D C1'D C2'D C3'D 154.6(5) yes
C1'D C2'D C3'D O3'D 80.0(4) yes
C1'D C2'D C3'D C4'D -36.6(4) yes
C2'D C3'D C4'D O4'D 25.5(4) yes
C3'D C4'D O4'D C1'D -3.3(3) yes
C4'D O4'D C1'D C2'D -20.5(3) yes
O4'D C1'D C2'D C3'D 35.6(4) yes
O3'D C3'D C4'D C5'D 149.9(5) yes
O4'D C4'D C5'D O5'D -54.1(4) yes
C4'D C5'D O5'D SC 177.9(4) yes
C5'D O5'D SC N3'C -57.8(3) yes

loop_
_cod_related_entry_id
_cod_related_entry_database
_cod_related_entry_code
1 ChemSpider 30658569
